data_2019705
loop_
_publ_author_name
'Castro, Edison'
'Insuasty, Henry'
'Insuasty, Braulio'
'Cobo, Justo'
'Glidewell, Christopher'

_publ_section_title
;
 2-Ethyl-1-[5-(4-methylphenyl)pyrazol-3-yl]-3-(thiophene-2-carbonyl)isothiourea:
 molecular ribbons containing three types of hydrogen-bonded ring
;
_journal_coeditor_code SK3568
_journal_issue 11
_journal_name_full 'Acta Crystallographica Section C'
_journal_page_first 1064
_journal_page_last 1068
_journal_paper_doi 10.1107/S205322961402244X
_journal_volume 70
_journal_year 2014
_chemical_formula_iupac 'C18 H18 N4 O S2'
_chemical_formula_moiety 'C18 H18 N4 O S2'
_chemical_formula_sum 'C18 H18 N4 O S2'
_chemical_formula_weight 370.48
_chemical_name_systematic
;
2-Ethyl-1-[5-(4-methylphenyl)pyrazol-3-yl]-3-(thiophen-2-carbonyl)isothiourea
;
_space_group_crystal_system triclinic
_space_group_IT_number 2
_space_group_name_Hall '-P 1'
_space_group_name_H-M_alt 'P -1'
_symmetry_space_group_name_Hall '-P 1'
_symmetry_space_group_name_H-M 'P -1'
_atom_sites_solution_hydrogens mixed
_atom_sites_solution_primary direct
_atom_sites_solution_secondary difmap
_audit_creation_method SHELXL-2014
_cell_angle_alpha 61.92(2)
_cell_angle_beta 84.921(18)
_cell_angle_gamma 79.928(19)
_cell_formula_units_Z 2
_cell_length_a 7.998(2)
_cell_length_b 11.085(3)
_cell_length_c 11.696(2)
_cell_measurement_reflns_used 4118
_cell_measurement_temperature 120(2)
_cell_measurement_theta_max 27.50
_cell_measurement_theta_min 3.08
_cell_volume 900.8(4)
_computing_cell_refinement
;
DIRAX/LSQ (Duisenberg <i>et al.</i>,  2000)
;
_computing_data_collection
;
COLLECT (Hooft, 1999)
;
_computing_data_reduction
;
EVALCCD (Duisenberg <i>et al.</i>,  2003)
;
_computing_molecular_graphics
;
PLATON (Spek, 2009)
;
_computing_publication_material
;
SHELXL2014 (Sheldrick, 2008, 2014) and PLATON (Spek,
2009)
;
_computing_structure_refinement
;
SHELXL2014 (Sheldrick, 2008, 2014)
;
_computing_structure_solution
;
SIR2011 (Burla <i>et al.</i>,  2012)
;
_diffrn_ambient_temperature 120(2)
_diffrn_detector_area_resol_mean 9.091
_diffrn_measured_fraction_theta_full 0.995
_diffrn_measured_fraction_theta_max 0.992
_diffrn_measurement_device_type 'Bruker--Nonius KappaCCD'
_diffrn_measurement_method '\f and \w scans'
_diffrn_radiation_monochromator graphite
_diffrn_radiation_source 'Bruker-Nonius FR591 rotating anode'
_diffrn_radiation_type MoK\a
_diffrn_radiation_wavelength 0.71073
_diffrn_reflns_av_R_equivalents 0.0965
_diffrn_reflns_limit_h_max 10
_diffrn_reflns_limit_h_min -10
_diffrn_reflns_limit_k_max 14
_diffrn_reflns_limit_k_min -14
_diffrn_reflns_limit_l_max 15
_diffrn_reflns_limit_l_min -14
_diffrn_reflns_number 12759
_diffrn_reflns_theta_full 25.242
_diffrn_reflns_theta_max 27.500
_diffrn_reflns_theta_min 3.508
_exptl_absorpt_coefficient_mu 0.309
_exptl_absorpt_correction_T_max 0.934
_exptl_absorpt_correction_T_min 0.835
_exptl_absorpt_correction_type multi-scan
_exptl_absorpt_process_details
;
(SADABS; Sheldrick, 2003)
;
_exptl_crystal_colour colourless
_exptl_crystal_density_diffrn 1.366
_exptl_crystal_description block
_exptl_crystal_F_000 388
_exptl_crystal_size_max 0.360
_exptl_crystal_size_mid 0.320
_exptl_crystal_size_min 0.220
_refine_diff_density_max 0.304
_refine_diff_density_min -0.370
_refine_ls_extinction_method none
_refine_ls_goodness_of_fit_ref 1.021
_refine_ls_hydrogen_treatment mixed
_refine_ls_matrix_type full
_refine_ls_number_parameters 247
_refine_ls_number_reflns 4114
_refine_ls_number_restraints 10
_refine_ls_restrained_S_all 1.020
_refine_ls_R_factor_all 0.1333
_refine_ls_R_factor_gt 0.0574
_refine_ls_shift/su_max 0.000
_refine_ls_shift/su_mean 0.000
_refine_ls_structure_factor_coef Fsqd
_refine_ls_weighting_details 'w=1/[\s^2^(Fo^2^)+(0.0281P)^2^+0.6991P] where P=(Fo^2^+2Fc^2^)/3'
_refine_ls_weighting_scheme calc
_refine_ls_wR_factor_gt 0.0949
_refine_ls_wR_factor_ref 0.1192
_reflns_number_gt 2350
_reflns_number_total 4114
_reflns_threshold_expression I>2\s(I)
_cod_data_source_file sk3568sup1.cif
_cod_data_source_block I
_cod_depositor_comments 'Adding full bibliography for 2019705.cif.'
_cod_database_code 2019705
_cod_database_fobs_code 2019705
_shelx_space_group_comment
;
The symmetry employed for this shelxl refinement is uniquely defined
by the following loop, which should always be used as a source of
symmetry information in preference to the above space-group names.
They are only intended as comments.
;
_shelx_estimated_absorpt_t_min 0.897
_shelx_estimated_absorpt_t_max 0.935
_shelxl_version_number 2.014

loop_
_space_group_symop_operation_xyz
'x, y, z'
'-x, -y, -z'

loop_
_atom_site_type_symbol
_atom_site_label
_atom_site_fract_x
_atom_site_fract_y
_atom_site_fract_z
_atom_site_U_iso_or_equiv
_atom_site_adp_type
_atom_site_calc_flag
_atom_site_occupancy
_atom_site_disorder_assembly
_atom_site_disorder_group
N N1 0.3279(3) 0.2082(3) 0.4701(3) 0.0225(6) Uani d 1 . .
H H1 0.368(4) 0.135(3) 0.461(3) 0.027 Uiso d 1 . .
C C2 0.1951(4) 0.1888(3) 0.5529(3) 0.0213(7) Uani d 1 . .
N N3 0.1319(3) 0.0718(3) 0.6188(3) 0.0218(6) Uani d 1 . .
N N11 0.5020(3) 0.5098(3) 0.3601(2) 0.0206(6) Uani d 1 . .
H H11 0.536(4) 0.567(3) 0.386(3) 0.025 Uiso d 1 . .
N N12 0.4531(3) 0.3925(3) 0.4597(2) 0.0219(6) Uani d 1 . .
C C13 0.3919(4) 0.3340(3) 0.3977(3) 0.0202(7) Uani d 1 . .
C C14 0.4022(4) 0.4109(3) 0.2628(3) 0.0211(7) Uani d 1 . .
H H14 0.3681 0.3892 0.1997 0.025 Uiso calc 1 . .
C C15 0.4728(4) 0.5251(3) 0.2411(3) 0.0188(6) Uani d 1 . .
C C151 0.5089(4) 0.6473(3) 0.1196(3) 0.0210(7) Uani d 1 . .
C C152 0.6171(4) 0.7337(3) 0.1179(3) 0.0240(7) Uani d 1 . .
H H152 0.6769 0.7104 0.1939 0.029 Uiso calc 1 . .
C C153 0.6378(4) 0.8549(3) 0.0045(3) 0.0253(7) Uani d 1 . .
H H153 0.7113 0.9132 0.0053 0.030 Uiso calc 1 . .
C C154 0.5537(4) 0.8929(3) -0.1101(3) 0.0239(7) Uani d 1 . .
C C155 0.4511(4) 0.8038(3) -0.1086(3) 0.0297(8) Uani d 1 . .
H H155 0.3959 0.8249 -0.1859 0.036 Uiso calc 1 . .
C C156 0.4272(4) 0.6840(4) 0.0040(3) 0.0292(8) Uani d 1 . .
H H156 0.3540 0.6258 0.0025 0.035 Uiso calc 1 . .
C C157 0.5691(5) 1.0279(3) -0.2324(3) 0.0321(8) Uani d 1 . .
H H17A 0.6452 1.0786 -0.2163 0.048 Uiso calc 1 . .
H H17B 0.4567 1.0842 -0.2565 0.048 Uiso calc 1 . .
H H17C 0.6154 1.0077 -0.3030 0.048 Uiso calc 1 . .
S S21 0.10176(10) 0.33474(8) 0.57279(9) 0.0270(2) Uani d 1 . .
C C21 -0.0845(4) 0.2748(3) 0.6694(3) 0.0296(8) Uani d 1 . .
H H21A -0.1734 0.3556 0.6521 0.035 Uiso calc 1 . .
H H21B -0.1290 0.2145 0.6421 0.035 Uiso calc 1 . .
C C22 -0.0503(5) 0.1948(4) 0.8151(3) 0.0372(9) Uani d 1 . .
H H22A 0.0272 0.1087 0.8345 0.056 Uiso calc 1 . .
H H22B -0.1576 0.1730 0.8622 0.056 Uiso calc 1 . .
H H22C 0.0013 0.2513 0.8420 0.056 Uiso calc 1 . .
C C31 0.1990(4) -0.0419(3) 0.6018(3) 0.0226(7) Uani d 1 . .
O O31 0.3184(3) -0.0511(2) 0.5300(2) 0.0288(6) Uani d 1 . .
S S31 -0.0260(2) -0.16440(14) 0.80208(15) 0.0293(4) Uani d 0.814(4) A -1
C C32 0.1148(4) -0.1636(3) 0.6839(3) 0.0220(7) Uani d 0.814(4) A -1
C C33 0.1415(18) -0.2895(10) 0.6845(11) 0.0244(14) Uani d 0.814(4) A -1
H H33 0.2155 -0.3091 0.6252 0.029 Uiso calc 0.814(4) A -1
C C34 0.0486(16) -0.3870(8) 0.7817(13) 0.0351(15) Uani d 0.814(4) A -1
H H34 0.0508 -0.4784 0.7942 0.042 Uiso calc 0.814(4) A -1
C C35 -0.0448(8) -0.3341(5) 0.8557(6) 0.0302(16) Uani d 0.814(4) A -1
H H35 -0.1121 -0.3852 0.9281 0.036 Uiso calc 0.814(4) A -1
S S41 0.155(2) -0.3061(11) 0.6610(13) 0.0244(14) Uani d 0.186(4) A -2
C C42 0.1148(4) -0.1636(3) 0.6839(3) 0.0220(7) Uani d 0.186(4) A -2
C C43 -0.007(4) -0.179(2) 0.778(3) 0.0293(4) Uani d 0.186(4) A -2
H H43 -0.0481 -0.1090 0.8034 0.035 Uiso calc 0.186(4) A -2
C C44 -0.065(4) -0.308(2) 0.833(3) 0.0302(16) Uani d 0.186(4) A -2
H H44 -0.1553 -0.3323 0.8944 0.036 Uiso calc 0.186(4) A -2
C C45 0.024(8) -0.393(3) 0.787(6) 0.0351(15) Uani d 0.186(4) A -2
H H45 0.0139 -0.4874 0.8198 0.042 Uiso calc 0.186(4) A -2

loop_
_atom_site_aniso_label
_atom_site_aniso_U_11
_atom_site_aniso_U_22
_atom_site_aniso_U_33
_atom_site_aniso_U_12
_atom_site_aniso_U_13
_atom_site_aniso_U_23
N1 0.0217(14) 0.0204(14) 0.0265(15) -0.0055(11) 0.0088(11) -0.0126(12)
C2 0.0187(15) 0.0241(17) 0.0220(17) -0.0037(12) 0.0021(13) -0.0115(14)
N3 0.0197(13) 0.0194(14) 0.0258(15) -0.0045(10) 0.0038(11) -0.0103(12)
N11 0.0242(14) 0.0200(14) 0.0201(14) -0.0081(11) 0.0053(11) -0.0107(12)
N12 0.0235(13) 0.0204(14) 0.0224(14) -0.0088(11) 0.0085(11) -0.0099(12)
C13 0.0156(14) 0.0215(17) 0.0263(17) -0.0049(12) 0.0054(13) -0.0137(14)
C14 0.0225(15) 0.0254(17) 0.0189(16) -0.0059(13) 0.0026(13) -0.0127(14)
C15 0.0157(14) 0.0223(17) 0.0196(16) -0.0041(12) 0.0027(12) -0.0108(13)
C151 0.0201(15) 0.0263(17) 0.0197(16) -0.0033(12) 0.0045(13) -0.0140(14)
C152 0.0253(16) 0.0264(18) 0.0213(17) -0.0067(13) -0.0008(14) -0.0108(14)
C153 0.0267(17) 0.0271(18) 0.0239(18) -0.0103(13) 0.0029(14) -0.0116(15)
C154 0.0241(16) 0.0284(18) 0.0181(16) -0.0020(13) 0.0036(13) -0.0112(14)
C155 0.0327(18) 0.036(2) 0.0186(17) -0.0100(15) -0.0045(14) -0.0086(15)
C156 0.0294(18) 0.036(2) 0.0278(19) -0.0176(15) 0.0033(15) -0.0156(16)
C157 0.039(2) 0.030(2) 0.0221(18) -0.0072(15) 0.0002(16) -0.0074(15)
S21 0.0248(4) 0.0202(4) 0.0355(5) -0.0048(3) 0.0100(4) -0.0138(4)
C21 0.0186(16) 0.0303(19) 0.038(2) -0.0041(13) 0.0111(15) -0.0164(16)
C22 0.037(2) 0.043(2) 0.038(2) -0.0151(17) 0.0150(17) -0.0230(19)
C31 0.0222(16) 0.0235(17) 0.0234(17) -0.0043(13) -0.0010(14) -0.0115(14)
O31 0.0290(12) 0.0270(13) 0.0348(14) -0.0087(10) 0.0134(11) -0.0187(11)
S31 0.0265(6) 0.0287(6) 0.0332(8) -0.0109(5) 0.0107(5) -0.0143(5)
C32 0.0169(15) 0.0246(17) 0.0260(18) -0.0049(12) -0.0005(13) -0.0122(14)
C33 0.024(2) 0.024(2) 0.034(4) -0.0034(19) 0.007(2) -0.0220(15)
C34 0.033(5) 0.022(2) 0.050(3) -0.0098(16) -0.003(2) -0.014(2)
C35 0.028(3) 0.020(3) 0.030(3) -0.009(2) 0.000(3) 0.000(3)
S41 0.024(2) 0.024(2) 0.034(4) -0.0034(19) 0.007(2) -0.0220(15)
C42 0.0169(15) 0.0246(17) 0.0260(18) -0.0049(12) -0.0005(13) -0.0122(14)
C43 0.0265(6) 0.0287(6) 0.0332(8) -0.0109(5) 0.0107(5) -0.0143(5)
C44 0.028(3) 0.020(3) 0.030(3) -0.009(2) 0.000(3) 0.000(3)
C45 0.033(5) 0.022(2) 0.050(3) -0.0098(16) -0.003(2) -0.014(2)

loop_
_atom_type_symbol
_atom_type_description
_atom_type_scat_dispersion_real
_atom_type_scat_dispersion_imag
_atom_type_scat_source
C C 0.0033 0.0016 'International Tables Vol C Tables 4.2.6.8 and 6.1.1.4'
H H 0.0000 0.0000 'International Tables Vol C Tables 4.2.6.8 and 6.1.1.4'
N N 0.0061 0.0033 'International Tables Vol C Tables 4.2.6.8 and 6.1.1.4'
O O 0.0106 0.0060 'International Tables Vol C Tables 4.2.6.8 and 6.1.1.4'
S S 0.1246 0.1234 'International Tables Vol C Tables 4.2.6.8 and 6.1.1.4'

loop_
_geom_angle_atom_site_label_1
_geom_angle_atom_site_label_2
_geom_angle_atom_site_label_3
_geom_angle
C2 N1 C13 125.3(3)
C2 N1 H1 113(2)
C13 N1 H1 122(2)
N3 C2 N1 125.5(3)
N3 C2 S21 118.9(2)
N1 C2 S21 115.5(2)
C2 N3 C31 120.0(2)
C15 N11 N12 113.5(3)
C15 N11 H11 132(2)
N12 N11 H11 114(2)
C13 N12 N11 102.9(2)
N12 C13 C14 112.6(3)
N12 C13 N1 119.5(3)
C14 C13 N1 127.9(3)
C15 C14 C13 105.2(3)
C15 C14 H14 127.4
C13 C14 H14 127.4
N11 C15 C14 105.9(3)
N11 C15 C151 122.8(3)
C14 C15 C151 131.3(3)
C152 C151 C156 117.9(3)
C152 C151 C15 121.2(3)
C156 C151 C15 120.9(3)
C151 C152 C153 120.1(3)
C151 C152 H152 119.9
C153 C152 H152 119.9
C152 C153 C154 122.0(3)
C152 C153 H153 119.0
C154 C153 H153 119.0
C155 C154 C153 117.4(3)
C155 C154 C157 120.2(3)
C153 C154 C157 122.4(3)
C154 C155 C156 121.2(3)
C154 C155 H155 119.4
C156 C155 H155 119.4
C155 C156 C151 121.3(3)
C155 C156 H156 119.3
C151 C156 H156 119.3
C154 C157 H17A 109.5
C154 C157 H17B 109.5
H17A C157 H17B 109.5
C154 C157 H17C 109.5
H17A C157 H17C 109.5
H17B C157 H17C 109.5
C2 S21 C21 101.66(15)
C22 C21 S21 113.5(2)
C22 C21 H21A 108.9
S21 C21 H21A 108.9
C22 C21 H21B 108.9
S21 C21 H21B 108.9
H21A C21 H21B 107.7
C21 C22 H22A 109.5
C21 C22 H22B 109.5
H22A C22 H22B 109.5
C21 C22 H22C 109.5
H22A C22 H22C 109.5
H22B C22 H22C 109.5
O31 C31 N3 127.6(3)
O31 C31 C32 119.7(3)
N3 C31 C32 112.7(2)
C32 S31 C35 92.3(2)
C33 C32 C31 127.9(5)
C33 C32 S31 110.8(4)
C31 C32 S31 121.3(2)
C32 C33 C34 113.4(5)
C32 C33 H33 123.3
C34 C33 H33 123.3
C35 C34 C33 111.7(5)
C35 C34 H34 124.2
C33 C34 H34 124.2
C34 C35 S31 111.7(4)
C34 C35 H35 124.1
S31 C35 H35 124.1
C44 C43 H43 123.4
C45 C44 C43 111.6(8)
C45 C44 H44 124.2
C43 C44 H44 124.2
C44 C45 S41 111.3(8)
C44 C45 H45 124.3
S41 C45 H45 124.3

loop_
_geom_bond_atom_site_label_1
_geom_bond_atom_site_label_2
_geom_bond_distance
_geom_bond_publ_flag
N1 C2 1.347(4) y
N1 H1 0.87(3) ?
C2 N3 1.323(4) y
C2 S21 1.768(3) y
N3 C31 1.377(4) y
C31 O31 1.238(3) y
N1 C13 1.408(4) y
N11 N12 1.368(3) y
N11 H11 0.91(3) ?
N12 C13 1.343(4) y
C13 C14 1.399(4) y
C14 C15 1.381(4) y
C15 N11 1.357(4) y
C14 H14 0.9500 ?
C15 C151 1.480(4) ?
C151 C152 1.392(4) ?
C151 C156 1.402(5) ?
C152 C153 1.397(4) ?
C152 H152 0.9500 ?
C153 C154 1.399(5) ?
C153 H153 0.9500 ?
C154 C155 1.384(4) ?
C154 C157 1.522(4) ?
C155 C156 1.390(4) ?
C155 H155 0.9500 ?
C156 H156 0.9500 ?
C157 H17A 0.9800 ?
C157 H17B 0.9800 ?
C157 H17C 0.9800 ?
S21 C21 1.811(3) ?
C21 C22 1.530(5) ?
C21 H21A 0.9900 ?
C21 H21B 0.9900 ?
C22 H22A 0.9800 ?
C22 H22B 0.9800 ?
C22 H22C 0.9800 ?
C31 C32 1.477(4) ?
S31 C32 1.701(3) y
C32 C33 1.370(8) y
C33 C34 1.410(10) y
C33 H33 0.9500 ?
C34 C35 1.364(5) y
C35 S31 1.710(5) y
C34 H34 0.9500 ?
C35 H35 0.9500 ?
S41 C45 1.711(7) ?
C43 C44 1.410(11) ?
C43 H43 0.9500 ?
C44 C45 1.365(7) ?
C44 H44 0.9500 ?
C45 H45 0.9500 ?

loop_
_geom_hbond_atom_site_label_D
_geom_hbond_atom_site_label_H
_geom_hbond_atom_site_label_A
_geom_hbond_site_symmetry_A
_geom_hbond_distance_DH
_geom_hbond_distance_HA
_geom_hbond_distance_DA
_geom_hbond_angle_DHA
_geom_hbond_publ_flag
N1 H1 O31 . 0.87(4) 1.93(4) 2.632(4) 137(3) y
N1 H1 O31 2_656 0.87(4) 2.51(3) 3.052(4) 121(3) y
N11 H11 N12 2_666 0.91(4) 2.07(3) 2.857(4) 145(3) y
C21 H21A Cg1 2_566 0.99 2.90 3.879(4) 169 y
C33 H33 Cg1 2_656 0.95 2.80 3.481(14) 129 y
C44 H44 Cg2 1_446 0.95 3.00 3.82(3) 147 y

loop_
_geom_torsion_atom_site_label_1
_geom_torsion_atom_site_label_2
_geom_torsion_atom_site_label_3
_geom_torsion_atom_site_label_4
_geom_torsion
_geom_torsion_publ_flag
N1 C2 N3 C31 -2.4(5) y
C2 N3 C31 O31 0.7(5) y
C2 N3 C31 C32 179.3(3) y
N3 C2 N1 C13 178.2(3) y
C13 N1 C2 S21 -2.0(4) y
C2 N1 C13 N12 61.4(4) y
N3 C31 C32 S31 -9.3(4) y
N11 C15 C151 C152 18.3(4) y
N1 C2 S21 C21 172.1(3) y
C2 S21 C21 C22 85.9(3) y
S21 C2 N3 C31 177.9(2) ?
C15 N11 N12 C13 0.2(3) ?
N11 N12 C13 C14 0.4(3) ?
N11 N12 C13 N1 -179.9(2) ?
C2 N1 C13 C14 -118.9(4) ?
N12 C13 C14 C15 -0.8(3) ?
N1 C13 C14 C15 179.5(3) ?
N12 N11 C15 C14 -0.7(3) ?
N12 N11 C15 C151 177.3(3) ?
C13 C14 C15 N11 0.8(3) ?
C13 C14 C15 C151 -176.9(3) ?
C14 C15 C151 C152 -164.3(3) ?
N11 C15 C151 C156 -158.0(3) ?
C14 C15 C151 C156 19.5(5) ?
C156 C151 C152 C153 1.8(4) ?
C15 C151 C152 C153 -174.5(3) ?
C151 C152 C153 C154 -0.6(5) ?
C152 C153 C154 C155 -1.6(5) ?
C152 C153 C154 C157 177.1(3) ?
C153 C154 C155 C156 2.5(5) ?
C157 C154 C155 C156 -176.2(3) ?
C154 C155 C156 C151 -1.3(5) ?
C152 C151 C156 C155 -0.9(5) ?
C15 C151 C156 C155 175.4(3) ?
N3 C2 S21 C21 -8.1(3) ?
O31 C31 C32 C33 -6.3(9) ?
N3 C31 C32 C33 175.0(8) ?
O31 C31 C32 S31 169.4(3) ?
C35 S31 C32 C33 1.6(7) ?
C35 S31 C32 C31 -174.7(4) ?
C31 C32 C33 C34 175.6(9) ?
S31 C32 C33 C34 -0.4(14) ?
C32 C33 C34 C35 -1.4(18) ?
C33 C34 C35 S31 2.6(15) ?
C32 S31 C35 C34 -2.5(9) ?
C43 C44 C45 S41 -9(7) ?
